data_4104279
loop_
_publ_author_name
'Evan M. Benbow'
'Naresh S. Dalal'
'Susan E. Latturner'

_publ_contact_author_address
;
 Department of Chemistry and Biochemistry
 Florida State University
 Tallahassee, FL  32308
;
_publ_contact_author_email latturne@chem.fsu.edu
_publ_contact_author_fax 8506448281
_publ_contact_author_name 'Prof. Susan E. Latturner'
_publ_contact_author_phone 8506444047
_publ_section_title
;
 Spin Glass Behavior of Isolated, Geometrically Frustrated Tetrahedra of
 Iron Atoms in the Intermetallic La21Fe8Sn7C12
;
_journal_name_full 'Journal of the American Chemical Society'
_journal_page_first 3349
_journal_page_last 3354
_journal_paper_doi 10.1021/ja809084n
_journal_volume 131
_journal_year 2009
_chemical_formula_sum 'C12 Al2.06 Fe8 Ge4.94 La21'
_chemical_formula_weight 3922.20
_chemical_name_systematic
; 
 ? 
;
_space_group_IT_number 225
_symmetry_cell_setting cubic
_symmetry_space_group_name_Hall '-F 4 2 3'
_symmetry_space_group_name_H-M 'F m -3 m'
_atom_sites_solution_hydrogens none
_atom_sites_solution_primary direct
_atom_sites_solution_secondary difmap
_audit_creation_method SHELXL-97
_cell_angle_alpha 90.00
_cell_angle_beta 90.00
_cell_angle_gamma 90.00
_cell_formula_units_Z 4
_cell_length_a 16.1589(4)
_cell_length_b 16.1589(4)
_cell_length_c 16.1589(4)
_cell_measurement_reflns_used 14562
_cell_measurement_temperature 293(2)
_cell_measurement_theta_max 28.28
_cell_measurement_theta_min 2.18
_cell_volume 4219.25(18)
_computing_cell_refinement 'Bruker SMART'
_computing_data_collection 'Bruker SMART'
_computing_data_reduction 'Bruker SMART'
_computing_molecular_graphics 'Bruker SHELXTL'
_computing_publication_material 'Bruker SHELXTL'
_computing_structure_refinement 'SHELXL-97 (Sheldrick, 1997)'
_computing_structure_solution 'SHELXS-97 (Sheldrick, 1990)'
_diffrn_ambient_temperature 293(2)
_diffrn_measured_fraction_theta_full 1.000
_diffrn_measured_fraction_theta_max 1.000
_diffrn_measurement_device_type 'Bruker APEX CCD area detector'
_diffrn_measurement_method 'phi and omega scans'
_diffrn_radiation_monochromator graphite
_diffrn_radiation_source 'fine-focus sealed tube'
_diffrn_radiation_type MoK\a
_diffrn_radiation_wavelength 0.71073
_diffrn_reflns_av_R_equivalents 0.0365
_diffrn_reflns_av_sigmaI/netI 0.0087
_diffrn_reflns_limit_h_max 21
_diffrn_reflns_limit_h_min -21
_diffrn_reflns_limit_k_max 21
_diffrn_reflns_limit_k_min -21
_diffrn_reflns_limit_l_max 21
_diffrn_reflns_limit_l_min -21
_diffrn_reflns_number 14562
_diffrn_reflns_theta_full 28.28
_diffrn_reflns_theta_max 28.28
_diffrn_reflns_theta_min 2.18
_exptl_absorpt_coefficient_mu 26.866
_exptl_absorpt_correction_type empirical
_exptl_absorpt_process_details 'via SADABS (Bruker, 2000)'
_exptl_crystal_colour black
_exptl_crystal_density_diffrn 6.175
_exptl_crystal_density_method 'not measured'
_exptl_crystal_description cuboid
_exptl_crystal_F_000 6647
_exptl_crystal_size_max 0.1
_exptl_crystal_size_mid 0.06
_exptl_crystal_size_min 0.04
_refine_diff_density_max 0.932
_refine_diff_density_min -1.016
_refine_diff_density_rms 0.192
_refine_ls_extinction_coef 0.000062(5)
_refine_ls_extinction_expression Fc^*^=kFc[1+0.001xFc^2^\l^3^/sin(2\q)]^-1/4^
_refine_ls_extinction_method SHELXL
_refine_ls_goodness_of_fit_ref 1.580
_refine_ls_hydrogen_treatment none
_refine_ls_matrix_type full
_refine_ls_number_parameters 23
_refine_ls_number_reflns 316
_refine_ls_number_restraints 0
_refine_ls_restrained_S_all 1.580
_refine_ls_R_factor_all 0.0208
_refine_ls_R_factor_gt 0.0208
_refine_ls_shift/su_max 0.000
_refine_ls_shift/su_mean 0.000
_refine_ls_structure_factor_coef Fsqd
_refine_ls_weighting_details 'calc w=1/[\s^2^(Fo^2^)+(0.0000P)^2^+289.3677P] where P=(Fo^2^+2Fc^2^)/3'
_refine_ls_weighting_scheme calc
_refine_ls_wR_factor_gt 0.0483
_refine_ls_wR_factor_ref 0.0483
_reflns_number_gt 316
_reflns_number_total 316
_reflns_threshold_expression >2sigma(I)
_cod_data_source_file ja809084n_si_001_4.cif
_cod_data_source_block eb240d1
_cod_original_sg_symbol_H-M Fm-3m
_cod_database_code 4104279

loop_
_symmetry_equiv_pos_as_xyz
'x, y, z'
'-x, -y, z'
'-x, y, -z'
'x, -y, -z'
'z, x, y'
'z, -x, -y'
'-z, -x, y'
'-z, x, -y'
'y, z, x'
'-y, z, -x'
'y, -z, -x'
'-y, -z, x'
'y, x, -z'
'-y, -x, -z'
'y, -x, z'
'-y, x, z'
'x, z, -y'
'-x, z, y'
'-x, -z, -y'
'x, -z, y'
'z, y, -x'
'z, -y, x'
'-z, y, x'
'-z, -y, -x'
'x, y+1/2, z+1/2'
'-x, -y+1/2, z+1/2'
'-x, y+1/2, -z+1/2'
'x, -y+1/2, -z+1/2'
'z, x+1/2, y+1/2'
'z, -x+1/2, -y+1/2'
'-z, -x+1/2, y+1/2'
'-z, x+1/2, -y+1/2'
'y, z+1/2, x+1/2'
'-y, z+1/2, -x+1/2'
'y, -z+1/2, -x+1/2'
'-y, -z+1/2, x+1/2'
'y, x+1/2, -z+1/2'
'-y, -x+1/2, -z+1/2'
'y, -x+1/2, z+1/2'
'-y, x+1/2, z+1/2'
'x, z+1/2, -y+1/2'
'-x, z+1/2, y+1/2'
'-x, -z+1/2, -y+1/2'
'x, -z+1/2, y+1/2'
'z, y+1/2, -x+1/2'
'z, -y+1/2, x+1/2'
'-z, y+1/2, x+1/2'
'-z, -y+1/2, -x+1/2'
'x+1/2, y, z+1/2'
'-x+1/2, -y, z+1/2'
'-x+1/2, y, -z+1/2'
'x+1/2, -y, -z+1/2'
'z+1/2, x, y+1/2'
'z+1/2, -x, -y+1/2'
'-z+1/2, -x, y+1/2'
'-z+1/2, x, -y+1/2'
'y+1/2, z, x+1/2'
'-y+1/2, z, -x+1/2'
'y+1/2, -z, -x+1/2'
'-y+1/2, -z, x+1/2'
'y+1/2, x, -z+1/2'
'-y+1/2, -x, -z+1/2'
'y+1/2, -x, z+1/2'
'-y+1/2, x, z+1/2'
'x+1/2, z, -y+1/2'
'-x+1/2, z, y+1/2'
'-x+1/2, -z, -y+1/2'
'x+1/2, -z, y+1/2'
'z+1/2, y, -x+1/2'
'z+1/2, -y, x+1/2'
'-z+1/2, y, x+1/2'
'-z+1/2, -y, -x+1/2'
'x+1/2, y+1/2, z'
'-x+1/2, -y+1/2, z'
'-x+1/2, y+1/2, -z'
'x+1/2, -y+1/2, -z'
'z+1/2, x+1/2, y'
'z+1/2, -x+1/2, -y'
'-z+1/2, -x+1/2, y'
'-z+1/2, x+1/2, -y'
'y+1/2, z+1/2, x'
'-y+1/2, z+1/2, -x'
'y+1/2, -z+1/2, -x'
'-y+1/2, -z+1/2, x'
'y+1/2, x+1/2, -z'
'-y+1/2, -x+1/2, -z'
'y+1/2, -x+1/2, z'
'-y+1/2, x+1/2, z'
'x+1/2, z+1/2, -y'
'-x+1/2, z+1/2, y'
'-x+1/2, -z+1/2, -y'
'x+1/2, -z+1/2, y'
'z+1/2, y+1/2, -x'
'z+1/2, -y+1/2, x'
'-z+1/2, y+1/2, x'
'-z+1/2, -y+1/2, -x'
'-x, -y, -z'
'x, y, -z'
'x, -y, z'
'-x, y, z'
'-z, -x, -y'
'-z, x, y'
'z, x, -y'
'z, -x, y'
'-y, -z, -x'
'y, -z, x'
'-y, z, x'
'y, z, -x'
'-y, -x, z'
'y, x, z'
'-y, x, -z'
'y, -x, -z'
'-x, -z, y'
'x, -z, -y'
'x, z, y'
'-x, z, -y'
'-z, -y, x'
'-z, y, -x'
'z, -y, -x'
'z, y, x'
'-x, -y+1/2, -z+1/2'
'x, y+1/2, -z+1/2'
'x, -y+1/2, z+1/2'
'-x, y+1/2, z+1/2'
'-z, -x+1/2, -y+1/2'
'-z, x+1/2, y+1/2'
'z, x+1/2, -y+1/2'
'z, -x+1/2, y+1/2'
'-y, -z+1/2, -x+1/2'
'y, -z+1/2, x+1/2'
'-y, z+1/2, x+1/2'
'y, z+1/2, -x+1/2'
'-y, -x+1/2, z+1/2'
'y, x+1/2, z+1/2'
'-y, x+1/2, -z+1/2'
'y, -x+1/2, -z+1/2'
'-x, -z+1/2, y+1/2'
'x, -z+1/2, -y+1/2'
'x, z+1/2, y+1/2'
'-x, z+1/2, -y+1/2'
'-z, -y+1/2, x+1/2'
'-z, y+1/2, -x+1/2'
'z, -y+1/2, -x+1/2'
'z, y+1/2, x+1/2'
'-x+1/2, -y, -z+1/2'
'x+1/2, y, -z+1/2'
'x+1/2, -y, z+1/2'
'-x+1/2, y, z+1/2'
'-z+1/2, -x, -y+1/2'
'-z+1/2, x, y+1/2'
'z+1/2, x, -y+1/2'
'z+1/2, -x, y+1/2'
'-y+1/2, -z, -x+1/2'
'y+1/2, -z, x+1/2'
'-y+1/2, z, x+1/2'
'y+1/2, z, -x+1/2'
'-y+1/2, -x, z+1/2'
'y+1/2, x, z+1/2'
'-y+1/2, x, -z+1/2'
'y+1/2, -x, -z+1/2'
'-x+1/2, -z, y+1/2'
'x+1/2, -z, -y+1/2'
'x+1/2, z, y+1/2'
'-x+1/2, z, -y+1/2'
'-z+1/2, -y, x+1/2'
'-z+1/2, y, -x+1/2'
'z+1/2, -y, -x+1/2'
'z+1/2, y, x+1/2'
'-x+1/2, -y+1/2, -z'
'x+1/2, y+1/2, -z'
'x+1/2, -y+1/2, z'
'-x+1/2, y+1/2, z'
'-z+1/2, -x+1/2, -y'
'-z+1/2, x+1/2, y'
'z+1/2, x+1/2, -y'
'z+1/2, -x+1/2, y'
'-y+1/2, -z+1/2, -x'
'y+1/2, -z+1/2, x'
'-y+1/2, z+1/2, x'
'y+1/2, z+1/2, -x'
'-y+1/2, -x+1/2, z'
'y+1/2, x+1/2, z'
'-y+1/2, x+1/2, -z'
'y+1/2, -x+1/2, -z'
'-x+1/2, -z+1/2, y'
'x+1/2, -z+1/2, -y'
'x+1/2, z+1/2, y'
'-x+1/2, z+1/2, -y'
'-z+1/2, -y+1/2, x'
'-z+1/2, y+1/2, -x'
'z+1/2, -y+1/2, -x'
'z+1/2, y+1/2, x'

loop_
_atom_site_label
_atom_site_type_symbol
_atom_site_fract_x
_atom_site_fract_y
_atom_site_fract_z
_atom_site_U_iso_or_equiv
_atom_site_adp_type
_atom_site_occupancy
_atom_site_symmetry_multiplicity
_atom_site_calc_flag
_atom_site_refinement_flags
Ge1 Ge 0.0000 0.0000 0.0000 0.017(4) Uani 0.16(4) 48 d SP
Al1 Al 0.0000 0.0000 0.0000 0.017(4) Uani 0.84(4) 48 d SP
La2 La 0.36808(3) 0.13192(3) 0.13192(3) 0.0076(2) Uani 1 6 d S
La1 La 0.0000 0.16636(3) 0.16636(3) 0.00844(19) Uani 1 4 d S
La3 La 0.5000 0.0000 0.0000 0.0314(8) Uani 1 48 d S
Fe1 Fe 0.19439(7) 0.19439(7) 0.19439(7) 0.0069(4) Uani 1 6 d S
C1 C 0.2500 0.1064(7) 0.2500 0.0089(19) Uani 1 4 d S
Ge2 Ge 0.29044(12) 0.0000 0.0000 0.0092(6) Uani 0.797(14) 8 d SP
Al2 Al 0.29044(12) 0.0000 0.0000 0.0092(6) Uani 0.203(14) 8 d SP

loop_
_atom_site_aniso_label
_atom_site_aniso_U_11
_atom_site_aniso_U_22
_atom_site_aniso_U_33
_atom_site_aniso_U_23
_atom_site_aniso_U_13
_atom_site_aniso_U_12
Ge1 0.017(4) 0.017(4) 0.017(4) 0.000 0.000 0.000
Al1 0.017(4) 0.017(4) 0.017(4) 0.000 0.000 0.000
La2 0.0076(2) 0.0076(2) 0.0076(2) -0.00044(16) 0.00044(16) 0.00044(16)
La1 0.0067(3) 0.0093(2) 0.0093(2) -0.0006(2) 0.000 0.000
La3 0.0314(8) 0.0314(8) 0.0314(8) 0.000 0.000 0.000
Fe1 0.0069(4) 0.0069(4) 0.0069(4) 0.0003(4) 0.0003(4) 0.0003(4)
C1 0.008(3) 0.012(5) 0.008(3) 0.000 0.004(4) 0.000
Ge2 0.0103(11) 0.0087(8) 0.0087(8) 0.000 0.000 0.000
Al2 0.0103(11) 0.0087(8) 0.0087(8) 0.000 0.000 0.000

loop_
_atom_type_symbol
_atom_type_description
_atom_type_scat_dispersion_real
_atom_type_scat_dispersion_imag
_atom_type_scat_source
C C 0.0033 0.0016 'International Tables Vol C Tables 4.2.6.8 and 6.1.1.4'
Al Al 0.0645 0.0514 'International Tables Vol C Tables 4.2.6.8 and 6.1.1.4'
Fe Fe 0.3463 0.8444 'International Tables Vol C Tables 4.2.6.8 and 6.1.1.4'
Ge Ge 0.1547 1.8001 'International Tables Vol C Tables 4.2.6.8 and 6.1.1.4'
La La -0.2871 2.4523 'International Tables Vol C Tables 4.2.6.8 and 6.1.1.4'

loop_
_geom_angle_atom_site_label_1
_geom_angle_atom_site_label_2
_geom_angle_atom_site_label_3
_geom_angle
_geom_angle_site_symmetry_1
_geom_angle_site_symmetry_3
C1 La2 C1 73.9(4) 58 5
C1 La2 C1 73.9(4) 58 .
C1 La2 C1 73.9(4) 5 .
C1 La2 Fe1 71.7(2) 58 .
C1 La2 Fe1 36.99(18) 5 .
C1 La2 Fe1 36.99(18) . .
C1 La2 Fe1 36.99(18) 58 51
C1 La2 Fe1 71.7(2) 5 51
C1 La2 Fe1 36.99(18) . 51
Fe1 La2 Fe1 47.61(6) . 51
C1 La2 Fe1 36.99(18) 58 74
C1 La2 Fe1 36.99(18) 5 74
C1 La2 Fe1 71.7(2) . 74
Fe1 La2 Fe1 47.61(6) . 74
Fe1 La2 Fe1 47.61(6) 51 74
C1 La2 Ge2 166.1(2) 58 .
C1 La2 Ge2 95.12(16) 5 .
C1 La2 Ge2 95.12(16) . .
Fe1 La2 Ge2 94.36(5) . .
Fe1 La2 Ge2 131.91(3) 51 .
Fe1 La2 Ge2 131.91(3) 74 .
C1 La2 Al2 95.12(16) 58 153
C1 La2 Al2 166.1(2) 5 153
C1 La2 Al2 95.12(16) . 153
Fe1 La2 Al2 131.91(3) . 153
Fe1 La2 Al2 94.36(5) 51 153
Fe1 La2 Al2 131.91(3) 74 153
Ge2 La2 Al2 94.33(5) . 153
C1 La2 Al2 95.12(16) 58 173
C1 La2 Al2 95.12(16) 5 173
C1 La2 Al2 166.1(2) . 173
Fe1 La2 Al2 131.91(3) . 173
Fe1 La2 Al2 131.91(3) 51 173
Fe1 La2 Al2 94.36(5) 74 173
Ge2 La2 Al2 94.33(5) . 173
Al2 La2 Al2 94.33(5) 153 173
C1 La2 Ge2 95.12(16) 58 153
C1 La2 Ge2 166.1(2) 5 153
C1 La2 Ge2 95.12(16) . 153
Fe1 La2 Ge2 131.91(3) . 153
Fe1 La2 Ge2 94.36(5) 51 153
Fe1 La2 Ge2 131.91(3) 74 153
Ge2 La2 Ge2 94.33(5) . 153
Al2 La2 Ge2 0.00(7) 153 153
Al2 La2 Ge2 94.33(5) 173 153
C1 La2 Ge2 95.12(16) 58 173
C1 La2 Ge2 95.12(16) 5 173
C1 La2 Ge2 166.1(2) . 173
Fe1 La2 Ge2 131.91(3) . 173
Fe1 La2 Ge2 131.91(3) 51 173
Fe1 La2 Ge2 94.36(5) 74 173
Ge2 La2 Ge2 94.33(5) . 173
Al2 La2 Ge2 94.33(5) 153 173
Al2 La2 Ge2 0.00(7) 173 173
Ge2 La2 Ge2 94.33(5) 153 173
C1 La1 C1 84.0(4) 9 129
C1 La1 Fe1 120.45(19) 9 100
C1 La1 Fe1 36.50(19) 129 100
C1 La1 Fe1 36.50(19) 9 .
C1 La1 Fe1 120.45(19) 129 .
Fe1 La1 Fe1 156.95(5) 100 .
C1 La1 Al2 96.15(3) 9 9
C1 La1 Al2 96.15(3) 129 9
Fe1 La1 Al2 91.649(6) 100 9
Fe1 La1 Al2 91.649(6) . 9
C1 La1 Al2 96.15(3) 9 5
C1 La1 Al2 96.15(3) 129 5
Fe1 La1 Al2 91.649(6) 100 5
Fe1 La1 Al2 91.649(6) . 5
Al2 La1 Al2 163.43(6) 9 5
C1 La1 Ge2 96.15(3) 9 9
C1 La1 Ge2 96.15(3) 129 9
Fe1 La1 Ge2 91.649(6) 100 9
Fe1 La1 Ge2 91.649(6) . 9
Al2 La1 Ge2 0.0 9 9
Al2 La1 Ge2 163.43(6) 5 9
C1 La1 Ge2 96.15(3) 9 5
C1 La1 Ge2 96.15(3) 129 5
Fe1 La1 Ge2 91.649(6) 100 5
Fe1 La1 Ge2 91.649(6) . 5
Al2 La1 Ge2 163.43(6) 9 5
Al2 La1 Ge2 0.00(6) 5 5
Ge2 La1 Ge2 163.43(6) 9 5
C1 La1 La1 147.63(7) 9 102
C1 La1 La1 84.19(16) 129 102
Fe1 La1 La1 53.63(2) 100 102
Fe1 La1 La1 142.442(15) . 102
Al2 La1 La1 55.471(15) 9 102
Al2 La1 La1 115.008(18) 5 102
Ge2 La1 La1 55.471(15) 9 102
Ge2 La1 La1 115.008(18) 5 102
C1 La1 La1 147.63(7) 9 10
C1 La1 La1 84.19(16) 129 10
Fe1 La1 La1 53.63(2) 100 10
Fe1 La1 La1 142.442(15) . 10
Al2 La1 La1 115.008(18) 9 10
Al2 La1 La1 55.471(15) 5 10
Ge2 La1 La1 115.008(18) 9 10
Ge2 La1 La1 55.471(15) 5 10
La1 La1 La1 60.0 102 10
C1 La1 La1 84.19(16) 9 5
C1 La1 La1 147.63(7) 129 5
Fe1 La1 La1 142.442(15) 100 5
Fe1 La1 La1 53.63(2) . 5
Al2 La1 La1 55.471(15) 9 5
Al2 La1 La1 115.008(18) 5 5
Ge2 La1 La1 55.471(15) 9 5
Ge2 La1 La1 115.008(18) 5 5
La1 La1 La1 90.0 102 5
La1 La1 La1 120.0 10 5
C1 La1 La1 84.19(16) 9 9
C1 La1 La1 147.63(7) 129 9
Fe1 La1 La1 142.442(15) 100 9
Fe1 La1 La1 53.63(2) . 9
Al2 La1 La1 115.008(18) 9 9
Al2 La1 La1 55.471(15) 5 9
Ge2 La1 La1 115.008(18) 9 9
Ge2 La1 La1 55.471(15) 5 9
La1 La1 La1 120.0 102 9
La1 La1 La1 90.0 10 9
La1 La1 La1 60.0 5 9
Ge2 La3 Al2 90.0 . 153
Ge2 La3 Al2 90.0 . 57_554
Al2 La3 Al2 180.0 153 57_554
Ge2 La3 Al2 90.0 . 173
Al2 La3 Al2 90.0 153 173
Al2 La3 Al2 90.0 57_554 173
Ge2 La3 Al2 90.0 . 77_545
Al2 La3 Al2 90.0 153 77_545
Al2 La3 Al2 90.0 57_554 77_545
Al2 La3 Al2 180.0 173 77_545
Ge2 La3 Al2 180.0 . 97_655
Al2 La3 Al2 90.0 153 97_655
Al2 La3 Al2 90.0 57_554 97_655
Al2 La3 Al2 90.0 173 97_655
Al2 La3 Al2 90.0 77_545 97_655
Ge2 La3 Ge2 90.0 . 153
Al2 La3 Ge2 0.0 153 153
Al2 La3 Ge2 180.0 57_554 153
Al2 La3 Ge2 90.0 173 153
Al2 La3 Ge2 90.0 77_545 153
Al2 La3 Ge2 90.0 97_655 153
Ge2 La3 Ge2 90.0 . 57_554
Al2 La3 Ge2 180.0 153 57_554
Al2 La3 Ge2 0.0 57_554 57_554
Al2 La3 Ge2 90.0 173 57_554
Al2 La3 Ge2 90.0 77_545 57_554
Al2 La3 Ge2 90.0 97_655 57_554
Ge2 La3 Ge2 180.0 153 57_554
Ge2 La3 Ge2 90.0 . 173
Al2 La3 Ge2 90.0 153 173
Al2 La3 Ge2 90.0 57_554 173
Al2 La3 Ge2 0.0 173 173
Al2 La3 Ge2 180.0 77_545 173
Al2 La3 Ge2 90.0 97_655 173
Ge2 La3 Ge2 90.0 153 173
Ge2 La3 Ge2 90.0 57_554 173
Ge2 La3 Ge2 90.0 . 77_545
Al2 La3 Ge2 90.0 153 77_545
Al2 La3 Ge2 90.0 57_554 77_545
Al2 La3 Ge2 180.0 173 77_545
Al2 La3 Ge2 0.0 77_545 77_545
Al2 La3 Ge2 90.0 97_655 77_545
Ge2 La3 Ge2 90.0 153 77_545
Ge2 La3 Ge2 90.0 57_554 77_545
Ge2 La3 Ge2 180.0 173 77_545
Ge2 La3 Ge2 180.0 . 97_655
Al2 La3 Ge2 90.0 153 97_655
Al2 La3 Ge2 90.0 57_554 97_655
Al2 La3 Ge2 90.0 173 97_655
Al2 La3 Ge2 90.0 77_545 97_655
Al2 La3 Ge2 0.0 97_655 97_655
Ge2 La3 Ge2 90.0 153 97_655
Ge2 La3 Ge2 90.0 57_554 97_655
Ge2 La3 Ge2 90.0 173 97_655
Ge2 La3 Ge2 90.0 77_545 97_655
C1 Fe1 C1 118.72(9) 9 5
C1 Fe1 C1 118.72(9) 9 .
C1 Fe1 C1 118.72(9) 5 .
C1 Fe1 Fe1 48.2(2) 9 28
C1 Fe1 Fe1 101.2(2) 5 28
C1 Fe1 Fe1 101.2(2) . 28
C1 Fe1 Fe1 101.2(2) 9 51
C1 Fe1 Fe1 101.2(2) 5 51
C1 Fe1 Fe1 48.2(2) . 51
Fe1 Fe1 Fe1 60.0 28 51
C1 Fe1 Fe1 101.2(2) 9 74
C1 Fe1 Fe1 48.2(2) 5 74
C1 Fe1 Fe1 101.2(2) . 74
Fe1 Fe1 Fe1 60.0 28 74
Fe1 Fe1 Fe1 60.0 51 74
C1 Fe1 La2 165.2(2) 9 .
C1 Fe1 La2 59.47(2) 5 .
C1 Fe1 La2 59.47(2) . .
Fe1 Fe1 La2 116.96(4) 28 .
Fe1 Fe1 La2 66.20(3) 51 .
Fe1 Fe1 La2 66.20(3) 74 .
C1 Fe1 La2 59.47(2) 9 74
C1 Fe1 La2 59.47(2) 5 74
C1 Fe1 La2 165.2(2) . 74
Fe1 Fe1 La2 66.20(3) 28 74
Fe1 Fe1 La2 116.96(4) 51 74
Fe1 Fe1 La2 66.20(3) 74 74
La2 Fe1 La2 117.949(18) . 74
C1 Fe1 La2 59.47(2) 9 51
C1 Fe1 La2 165.2(2) 5 51
C1 Fe1 La2 59.47(2) . 51
Fe1 Fe1 La2 66.20(3) 28 51
Fe1 Fe1 La2 66.20(3) 51 51
Fe1 Fe1 La2 116.96(4) 74 51
La2 Fe1 La2 117.949(18) . 51
La2 Fe1 La2 117.949(18) 74 51
C1 Fe1 La1 53.3(2) 9 .
C1 Fe1 La1 115.03(18) 5 .
C1 Fe1 La1 115.03(18) . .
Fe1 Fe1 La1 101.52(3) 28 .
Fe1 Fe1 La1 142.442(15) 51 .
Fe1 Fe1 La1 142.442(15) 74 .
La2 Fe1 La1 141.52(6) . .
La2 Fe1 La1 76.500(18) 74 .
La2 Fe1 La1 76.500(18) 51 .
C1 Fe1 La1 115.03(18) 9 9
C1 Fe1 La1 53.3(2) 5 9
C1 Fe1 La1 115.03(18) . 9
Fe1 Fe1 La1 142.442(15) 28 9
Fe1 Fe1 La1 142.442(15) 51 9
Fe1 Fe1 La1 101.52(3) 74 9
La2 Fe1 La1 76.500(18) . 9
La2 Fe1 La1 76.500(18) 74 9
La2 Fe1 La1 141.52(6) 51 9
La1 Fe1 La1 72.73(4) . 9
C1 Fe1 La1 115.03(18) 9 5
C1 Fe1 La1 115.03(18) 5 5
C1 Fe1 La1 53.3(2) . 5
Fe1 Fe1 La1 142.442(15) 28 5
Fe1 Fe1 La1 101.52(3) 51 5
Fe1 Fe1 La1 142.442(15) 74 5
La2 Fe1 La1 76.500(18) . 5
La2 Fe1 La1 141.52(6) 74 5
La2 Fe1 La1 76.500(18) 51 5
La1 Fe1 La1 72.73(4) . 5
La1 Fe1 La1 72.73(4) 9 5
Fe1 C1 Fe1 83.6(5) . 51
Fe1 C1 La1 90.18(7) . 5
Fe1 C1 La1 173.8(4) 51 5
Fe1 C1 La1 173.8(4) . 149
Fe1 C1 La1 90.17(7) 51 149
La1 C1 La1 96.1(4) 5 149
Fe1 C1 La2 83.5(2) . .
Fe1 C1 La2 83.5(2) 51 .
La1 C1 La2 95.80(14) 5 .
La1 C1 La2 95.80(14) 149 .
Fe1 C1 La2 83.5(2) . 51
Fe1 C1 La2 83.5(2) 51 51
La1 C1 La2 95.80(14) 5 51
La1 C1 La2 95.80(14) 149 51
La2 C1 La2 162.6(5) . 51
La2 Ge2 La2 81.51(2) 4 99
La2 Ge2 La2 81.51(2) 4 98
La2 Ge2 La2 134.81(7) 99 98
La2 Ge2 La2 134.81(7) 4 .
La2 Ge2 La2 81.51(2) 99 .
La2 Ge2 La2 81.51(2) 98 .
La2 Ge2 La1 72.927(14) 4 106
La2 Ge2 La1 72.927(14) 99 106
La2 Ge2 La1 138.85(2) 98 106
La2 Ge2 La1 138.85(2) . 106
La2 Ge2 La1 72.927(14) 4 6
La2 Ge2 La1 138.85(2) 99 6
La2 Ge2 La1 72.927(14) 98 6
La2 Ge2 La1 138.85(2) . 6
La1 Ge2 La1 69.06(3) 106 6
La2 Ge2 La1 138.85(2) 4 9
La2 Ge2 La1 138.85(2) 99 9
La2 Ge2 La1 72.927(14) 98 9
La2 Ge2 La1 72.927(14) . 9
La1 Ge2 La1 106.57(6) 106 9
La1 Ge2 La1 69.06(3) 6 9
La2 Ge2 La1 138.85(2) 4 5
La2 Ge2 La1 72.927(14) 99 5
La2 Ge2 La1 138.85(2) 98 5
La2 Ge2 La1 72.927(14) . 5
La1 Ge2 La1 69.06(3) 106 5
La1 Ge2 La1 106.57(6) 6 5
La1 Ge2 La1 69.06(3) 9 5
La2 Ge2 La3 67.40(3) 4 .
La2 Ge2 La3 67.40(3) 99 .
La2 Ge2 La3 67.40(3) 98 .
La2 Ge2 La3 67.41(3) . .
La1 Ge2 La3 126.72(3) 106 .
La1 Ge2 La3 126.72(3) 6 .
La1 Ge2 La3 126.72(3) 9 .
La1 Ge2 La3 126.72(3) 5 .

loop_
_geom_bond_atom_site_label_1
_geom_bond_atom_site_label_2
_geom_bond_distance
_geom_bond_site_symmetry_2
La2 C1 2.7296(18) 58
La2 C1 2.7296(18) 5
La2 C1 2.7297(18) .
La2 Fe1 3.1488(7) .
La2 Fe1 3.1488(7) 51
La2 Fe1 3.1488(7) 74
La2 Ge2 3.2653(9) .
La2 Al2 3.2653(9) 153
La2 Al2 3.2653(9) 173
La2 Ge2 3.2653(9) 153
La2 Ge2 3.2653(9) 173
La1 C1 2.571(8) 9
La1 C1 2.571(8) 129
La1 Fe1 3.2056(15) 100
La1 Fe1 3.2057(15) .
La1 Al2 3.3535(12) 9
La1 Al2 3.3535(12) 5
La1 Ge2 3.3535(12) 9
La1 Ge2 3.3535(12) 5
La1 La1 3.8017(6) 102
La1 La1 3.8017(6) 10
La1 La1 3.8017(6) 5
La1 La1 3.8017(6) 9
La3 Ge2 3.386(2) .
La3 Al2 3.386(2) 153
La3 Al2 3.386(2) 57_554
La3 Al2 3.386(2) 173
La3 Al2 3.386(2) 77_545
La3 Al2 3.386(2) 97_655
La3 Ge2 3.386(2) 153
La3 Ge2 3.386(2) 57_554
La3 Ge2 3.386(2) 173
La3 Ge2 3.386(2) 77_545
La3 Ge2 3.386(2) 97_655
Fe1 C1 1.907(9) 9
Fe1 C1 1.907(9) 5
Fe1 C1 1.907(9) .
Fe1 Fe1 2.542(3) 28
Fe1 Fe1 2.542(3) 51
Fe1 Fe1 2.542(3) 74
Fe1 La2 3.1488(7) 74
Fe1 La2 3.1488(7) 51
Fe1 La1 3.2057(15) 9
Fe1 La1 3.2057(15) 5
C1 Fe1 1.907(9) 51
C1 La1 2.571(8) 5
C1 La1 2.571(8) 149
C1 La2 2.7297(18) 51
Ge2 La2 3.2653(9) 4
Ge2 La2 3.2653(9) 99
Ge2 La2 3.2653(9) 98
Ge2 La1 3.3536(12) 106
Ge2 La1 3.3536(12) 6
Ge2 La1 3.3536(12) 9
Ge2 La1 3.3536(12) 5
